data_7008260
loop_
_publ_author_name
'Spingler, Bernhard'
'Da Pieve, Chiara'

_publ_section_title
;
 Induction of B- to Z-DNA transition by copper and zinc complexes with
 C(15) substituted macrocyclic pentaaza ligands.
;
_journal_issue 9
_journal_name_full 'Dalton transactions (Cambridge, England : 2003)'
_journal_page_first 1637
_journal_page_last 1643
_journal_paper_doi 10.1039/b500317b
_journal_year 2005
_chemical_formula_sum 'C12 H26 Cl2 F N5 O2'
_chemical_formula_weight 362.28
_chemical_name_systematic
;
?
;
_space_group_IT_number 62
_symmetry_cell_setting orthorhombic
_symmetry_space_group_name_Hall '-P 2ac 2n'
_symmetry_space_group_name_H-M 'P n m a'
_atom_sites_solution_hydrogens geom
_atom_sites_solution_primary direct
_atom_sites_solution_secondary difmap
_audit_creation_method SHELXL-97
_cell_angle_alpha 90.00
_cell_angle_beta 90.00
_cell_angle_gamma 90.00
_cell_formula_units_Z 4
_cell_length_a 10.8155(5)
_cell_length_b 10.2095(5)
_cell_length_c 16.5041(11)
_cell_measurement_reflns_used 8000
_cell_measurement_temperature 183(2)
_cell_volume 1822.40(17)
_computing_cell_refinement 'IPDS (Stoe, 1999)'
_computing_data_collection 'IPDS (Stoe, 1999)'
_computing_data_reduction 'X-RED (Stoe, 1999)'
_computing_molecular_graphics 'ORTEP-3 (Farrugia, 1997)'
_computing_publication_material 'SHELXL-97 (Sheldrick, 1997)'
_computing_structure_refinement 'SHELXL-97 (Sheldrick, 1997)'
_computing_structure_solution 'SIR-97 (Altomare, 1999)'
_diffrn_ambient_temperature 183(2)
_diffrn_measured_fraction_theta_full 0.992
_diffrn_measured_fraction_theta_max 0.992
_diffrn_measurement_device_type 'Stoe IPDS'
_diffrn_measurement_method '/f oscillation scan'
_diffrn_radiation_monochromator graphite
_diffrn_radiation_source 'fine-focus sealed tube'
_diffrn_radiation_type MoK\a
_diffrn_radiation_wavelength 0.71073
_diffrn_reflns_av_R_equivalents 0.0895
_diffrn_reflns_av_sigmaI/netI 0.0398
_diffrn_reflns_limit_h_max 15
_diffrn_reflns_limit_h_min -15
_diffrn_reflns_limit_k_max 14
_diffrn_reflns_limit_k_min -14
_diffrn_reflns_limit_l_max 23
_diffrn_reflns_limit_l_min -23
_diffrn_reflns_number 19450
_diffrn_reflns_theta_full 30.51
_diffrn_reflns_theta_max 30.51
_diffrn_reflns_theta_min 3.01
_diffrn_standards_interval_count 'every image'
_diffrn_standards_interval_time 5
_diffrn_standards_number 50-200
_exptl_absorpt_coefficient_mu 0.379
_exptl_absorpt_correction_T_max 0.9109
_exptl_absorpt_correction_T_min 0.7844
_exptl_absorpt_correction_type numerical
_exptl_crystal_colour colorless
_exptl_crystal_density_diffrn 1.320
_exptl_crystal_density_method 'not measured'
_exptl_crystal_description block
_exptl_crystal_F_000 768
_exptl_crystal_size_max 0.67
_exptl_crystal_size_mid 0.50
_exptl_crystal_size_min 0.38
_refine_diff_density_max 0.526
_refine_diff_density_min -0.719
_refine_diff_density_rms 0.070
_refine_ls_extinction_method none
_refine_ls_goodness_of_fit_ref 1.057
_refine_ls_hydrogen_treatment mixed
_refine_ls_matrix_type full
_refine_ls_number_parameters 125
_refine_ls_number_reflns 2905
_refine_ls_number_restraints 0
_refine_ls_restrained_S_all 1.057
_refine_ls_R_factor_all 0.0581
_refine_ls_R_factor_gt 0.0526
_refine_ls_shift/su_max 0.001
_refine_ls_shift/su_mean 0.000
_refine_ls_structure_factor_coef Fsqd
_refine_ls_weighting_details 'calc w=1/[\s^2^(Fo^2^)+(0.1151P)^2^+0.0053P] where P=(Fo^2^+2Fc^2^)/3'
_refine_ls_weighting_scheme calc
_refine_ls_wR_factor_gt 0.1508
_refine_ls_wR_factor_ref 0.1567
_reflns_number_gt 2409
_reflns_number_total 2905
_reflns_threshold_expression >2sigma(I)
_cod_data_source_file b500317b.txt
_cod_data_source_block 2
_cod_original_sg_symbol_H-M Pnma
_cod_database_code 7008260

loop_
_symmetry_equiv_pos_as_xyz
'x, y, z'
'-x+1/2, -y, z+1/2'
'x+1/2, -y+1/2, -z+1/2'
'-x, y+1/2, -z'
'-x, -y, -z'
'x-1/2, y, -z-1/2'
'-x-1/2, y-1/2, z-1/2'
'x, -y-1/2, z'

loop_
_atom_site_label
_atom_site_type_symbol
_atom_site_fract_x
_atom_site_fract_y
_atom_site_fract_z
_atom_site_U_iso_or_equiv
_atom_site_adp_type
_atom_site_occupancy
_atom_site_symmetry_multiplicity
_atom_site_calc_flag
_atom_site_refinement_flags
_atom_site_disorder_assembly
_atom_site_disorder_group
C15 C 0.12110(16) 0.2500 0.97410(11) 0.0451(4) Uani 1 2 d S . .
C16 C 0.17043(12) 0.37181(13) 0.92975(7) 0.0436(3) Uani 1 1 d . . .
C2 C 0.12732(13) 0.54288(13) 0.83003(8) 0.0480(3) Uani 1 1 d . . .
H2A H 0.1995 0.5829 0.8546 0.058 Uiso 1 1 calc R . .
H2B H 0.0605 0.6062 0.8322 0.058 Uiso 1 1 calc R . .
C3 C 0.15593(13) 0.51294(12) 0.74197(8) 0.0451(3) Uani 1 1 d . . .
H3A H 0.2003 0.5862 0.7184 0.054 Uiso 1 1 calc R . .
H3B H 0.2091 0.4365 0.7391 0.054 Uiso 1 1 calc R . .
C5 C 0.06024(13) 0.48771(13) 0.60373(8) 0.0456(3) Uani 1 1 d . . .
H5A H 0.1045 0.5665 0.5882 0.055 Uiso 1 1 calc R . .
H5B H -0.0195 0.4889 0.5768 0.055 Uiso 1 1 calc R . .
C6 C 0.13262(13) 0.36859(13) 0.57569(8) 0.0452(3) Uani 1 1 d . . .
H6A H 0.1412 0.3703 0.5172 0.054 Uiso 1 1 calc R . .
H6B H 0.2147 0.3698 0.5994 0.054 Uiso 1 1 calc R . .
C17 C 0.1596(2) 0.2500 1.06229(12) 0.0623(5) Uani 1 2 d S . .
H17A H 0.2464 0.2686 1.0662 0.075 Uiso 0.50 1 calc PR . .
H17B H 0.1429 0.1656 1.0856 0.075 Uiso 0.50 1 calc PR . .
H17C H 0.1138 0.3158 1.0910 0.075 Uiso 0.50 1 calc PR . .
N1 N 0.09234(12) 0.42826(12) 0.87770(7) 0.0474(3) Uani 1 1 d . . .
H1 H 0.030(2) 0.3889(19) 0.8693(13) 0.070(6) Uiso 1 1 d . . .
N4 N 0.04082(10) 0.48794(10) 0.69364(7) 0.0410(2) Uani 1 1 d . . .
H4A H -0.0148(18) 0.5592(18) 0.7058(11) 0.053(5) Uiso 1 1 d . . .
H4B H 0.0053(16) 0.4097(17) 0.7093(11) 0.050(4) Uiso 1 1 d . . .
N7 N 0.06774(15) 0.2500 0.60036(9) 0.0430(3) Uani 1 2 d S . .
H7 H -0.014(3) 0.2500 0.5800(17) 0.063(7) Uiso 1 2 d S . .
O16 O 0.27626(10) 0.40966(11) 0.94352(7) 0.0594(3) Uani 1 1 d . . .
F1 F -0.00850(10) 0.2500 0.97016(7) 0.0528(3) Uani 1 2 d S . .
Cl1 Cl -0.11296(4) 0.2500 0.77817(3) 0.04202(15) Uani 1 2 d S . .
Cl2 Cl -0.10307(4) 0.7500 0.71254(3) 0.04885(16) Uani 1 2 d S . .

loop_
_atom_site_aniso_label
_atom_site_aniso_U_11
_atom_site_aniso_U_22
_atom_site_aniso_U_33
_atom_site_aniso_U_23
_atom_site_aniso_U_13
_atom_site_aniso_U_12
C15 0.0385(8) 0.0590(10) 0.0379(8) 0.000 0.0001(6) 0.000
C16 0.0416(6) 0.0484(6) 0.0408(5) -0.0064(4) -0.0012(4) -0.0007(5)
C2 0.0496(7) 0.0443(6) 0.0503(7) -0.0023(5) -0.0031(5) -0.0016(5)
C3 0.0387(6) 0.0466(6) 0.0499(7) 0.0011(5) -0.0015(5) -0.0013(4)
C5 0.0456(7) 0.0450(6) 0.0463(6) 0.0069(4) -0.0020(5) -0.0004(5)
C6 0.0457(6) 0.0477(6) 0.0424(6) 0.0034(4) 0.0018(5) -0.0005(5)
C17 0.0613(12) 0.0867(15) 0.0388(8) 0.000 -0.0017(8) 0.000
N1 0.0428(6) 0.0519(6) 0.0476(5) 0.0002(4) -0.0042(4) -0.0050(5)
N4 0.0375(5) 0.0383(5) 0.0473(5) 0.0019(4) 0.0005(4) 0.0002(4)
N7 0.0425(8) 0.0449(7) 0.0416(7) 0.000 0.0023(6) 0.000
O16 0.0478(6) 0.0653(6) 0.0651(6) 0.0030(5) -0.0131(5) -0.0100(4)
F1 0.0391(6) 0.0695(7) 0.0498(6) 0.000 0.0055(4) 0.000
Cl1 0.0351(2) 0.0426(3) 0.0483(3) 0.000 0.00158(14) 0.000
Cl2 0.0421(3) 0.0376(3) 0.0669(3) 0.000 -0.00210(18) 0.000

loop_
_atom_type_symbol
_atom_type_description
_atom_type_scat_dispersion_real
_atom_type_scat_dispersion_imag
_atom_type_scat_source
C C 0.0033 0.0016 'International Tables Vol C Tables 4.2.6.8 and 6.1.1.4'
H H 0.0000 0.0000 'International Tables Vol C Tables 4.2.6.8 and 6.1.1.4'
N N 0.0061 0.0033 'International Tables Vol C Tables 4.2.6.8 and 6.1.1.4'
O O 0.0106 0.0060 'International Tables Vol C Tables 4.2.6.8 and 6.1.1.4'
F F 0.0171 0.0103 'International Tables Vol C Tables 4.2.6.8 and 6.1.1.4'
Cl Cl 0.1484 0.1585 'International Tables Vol C Tables 4.2.6.8 and 6.1.1.4'

loop_
_geom_angle_atom_site_label_1
_geom_angle_atom_site_label_2
_geom_angle_atom_site_label_3
_geom_angle
_geom_angle_site_symmetry_1
_geom_angle_site_symmetry_3
_geom_angle_publ_flag
F1 C15 C17 108.60(15) . . ?
F1 C15 C16 108.93(9) . 8_565 ?
C17 C15 C16 111.24(10) . 8_565 ?
F1 C15 C16 108.93(9) . . ?
C17 C15 C16 111.24(10) . . ?
C16 C15 C16 107.87(14) 8_565 . ?
O16 C16 N1 124.90(13) . . ?
O16 C16 C15 119.28(12) . . ?
N1 C16 C15 115.82(12) . . ?
N1 C2 C3 114.06(11) . . ?
N1 C2 H2A 108.7 . . ?
C3 C2 H2A 108.7 . . ?
N1 C2 H2B 108.7 . . ?
C3 C2 H2B 108.7 . . ?
H2A C2 H2B 107.6 . . ?
N4 C3 C2 111.99(12) . . ?
N4 C3 H3A 109.2 . . ?
C2 C3 H3A 109.2 . . ?
N4 C3 H3B 109.2 . . ?
C2 C3 H3B 109.2 . . ?
H3A C3 H3B 107.9 . . ?
N4 C5 C6 112.04(10) . . ?
N4 C5 H5A 109.2 . . ?
C6 C5 H5A 109.2 . . ?
N4 C5 H5B 109.2 . . ?
C6 C5 H5B 109.2 . . ?
H5A C5 H5B 107.9 . . ?
N7 C6 C5 109.39(11) . . ?
N7 C6 H6A 109.8 . . ?
C5 C6 H6A 109.8 . . ?
N7 C6 H6B 109.8 . . ?
C5 C6 H6B 109.8 . . ?
H6A C6 H6B 108.2 . . ?
C15 C17 H17A 109.5 . . ?
C15 C17 H17B 109.5 . . ?
H17A C17 H17B 109.5 . . ?
C15 C17 H17C 109.5 . . ?
H17A C17 H17C 109.5 . . ?
H17B C17 H17C 109.5 . . ?
C16 N1 C2 121.91(12) . . ?
C16 N1 H1 115.5(15) . . ?
C2 N1 H1 121.9(15) . . ?
C5 N4 C3 114.23(10) . . ?
C5 N4 H4A 107.1(11) . . ?
C3 N4 H4A 106.1(11) . . ?
C5 N4 H4B 109.5(11) . . ?
C3 N4 H4B 110.1(11) . . ?
H4A N4 H4B 109.6(16) . . ?
C6 N7 C6 112.35(15) . 8_565 ?
C6 N7 H7 110.5(8) . . ?
C6 N7 H7 110.5(8) 8_565 . ?

loop_
_geom_bond_atom_site_label_1
_geom_bond_atom_site_label_2
_geom_bond_distance
_geom_bond_site_symmetry_2
_geom_bond_publ_flag
C15 F1 1.403(2) . ?
C15 C17 1.514(3) . ?
C15 C16 1.5385(17) 8_565 ?
C15 C16 1.5385(17) . ?
C16 O16 1.2292(16) . ?
C16 N1 1.3354(17) . ?
C2 N1 1.4600(18) . ?
C2 C3 1.5170(19) . ?
C2 H2A 0.9700 . ?
C2 H2B 0.9700 . ?
C3 N4 1.5004(17) . ?
C3 H3A 0.9700 . ?
C3 H3B 0.9700 . ?
C5 N4 1.4986(17) . ?
C5 C6 1.5185(18) . ?
C5 H5A 0.9700 . ?
C5 H5B 0.9700 . ?
C6 N7 1.4575(15) . ?
C6 H6A 0.9700 . ?
C6 H6B 0.9700 . ?
C17 H17A 0.9600 . ?
C17 H17B 0.9600 . ?
C17 H17C 0.9600 . ?
N1 H1 0.80(2) . ?
N4 H4A 0.965(19) . ?
N4 H4B 0.923(18) . ?
N7 C6 1.4575(15) 8_565 ?
N7 H7 0.94(3) . ?

loop_
_geom_hbond_atom_site_label_D
_geom_hbond_atom_site_label_H
_geom_hbond_atom_site_label_A
_geom_hbond_distance_DH
_geom_hbond_distance_HA
_geom_hbond_distance_DA
_geom_hbond_angle_DHA
_geom_hbond_site_symmetry_A
N1 H1 Cl1 0.80(2) 2.58(2) 3.3077(13) 152.3(19) .
N4 H4B Cl1 0.923(18) 2.363(18) 3.2579(11) 163.1(15) .
N4 H4A Cl2 0.965(19) 2.172(19) 3.1108(11) 163.9(16) .

loop_
_geom_torsion_atom_site_label_1
_geom_torsion_atom_site_label_2
_geom_torsion_atom_site_label_3
_geom_torsion_atom_site_label_4
_geom_torsion
_geom_torsion_site_symmetry_1
_geom_torsion_site_symmetry_2
_geom_torsion_site_symmetry_3
_geom_torsion_site_symmetry_4
_geom_torsion_publ_flag
F1 C15 C16 O16 160.98(12) . . . . ?
C17 C15 C16 O16 41.31(19) . . . . ?
C16 C15 C16 O16 -80.93(16) 8_565 . . . ?
F1 C15 C16 N1 -19.46(16) . . . . ?
C17 C15 C16 N1 -139.13(15) . . . . ?
C16 C15 C16 N1 98.63(15) 8_565 . . . ?
N1 C2 C3 N4 75.12(15) . . . . ?
N4 C5 C6 N7 57.69(14) . . . . ?
O16 C16 N1 C2 0.9(2) . . . . ?
C15 C16 N1 C2 -178.67(11) . . . . ?
C3 C2 N1 C16 103.79(15) . . . . ?
C6 C5 N4 C3 70.40(13) . . . . ?
C2 C3 N4 C5 166.97(10) . . . . ?
C5 C6 N7 C6 -179.71(9) . . . 8_565 ?
